data_7718624
loop_
_publ_author_name
'Mudrak, Vladyslav'
'Lacroix, Pascal G.'
'Labra-V&#xe1;zquez, Pablo'
'Tass&#xe9;, Marine'
'Mallet-Ladeira, Sonia'
'Malfant, Isabelle'

_publ_section_title
;
 Photo-release of acetonitrile in ruthenium(II) complexes with various
 substituted terpyridine ligands.
;
_journal_issue 22
_journal_name_full 'Dalton transactions (Cambridge, England : 2003)'
_journal_page_first 9021
_journal_page_last 9031
_journal_paper_doi 10.1039/d5dt00734h
_journal_volume 54
_journal_year 2025
_chemical_formula_moiety '2(C29 H27 N4 O3 Ru), 2(F6 P), C4 H10 O'
_chemical_formula_sum 'C62 H64 F12 N8 O7 P2 Ru2'
_chemical_formula_weight 1525.29
_space_group_IT_number 2
_space_group_name_Hall '-P 1'
_space_group_name_H-M_alt 'P -1'
_symmetry_cell_setting triclinic
_symmetry_Int_Tables_number 2
_symmetry_space_group_name_Hall '-P 1'
_symmetry_space_group_name_H-M 'P -1'
_atom_sites_solution_hydrogens geom
_atom_sites_solution_primary dual
_atom_sites_solution_secondary difmap
_audit_update_record
;
2025-03-24 deposited with the CCDC.	2025-05-02 downloaded from the CCDC.
;
_cell_angle_alpha 82.448(2)
_cell_angle_beta 76.204(2)
_cell_angle_gamma 75.467(2)
_cell_formula_units_Z 1
_cell_length_a 11.0282(3)
_cell_length_b 11.3656(3)
_cell_length_c 13.5530(3)
_cell_measurement_reflns_used 11735
_cell_measurement_temperature 100(2)
_cell_measurement_theta_max 76.4190
_cell_measurement_theta_min 3.3320
_cell_volume 1592.33(7)
_computing_cell_refinement 'CrysAlisPro 1.171.41.120a (Rigaku OD, 2021)'
_computing_data_collection 'CrysAlisPro 1.171.41.120a (Rigaku OD, 2021)'
_computing_data_reduction 'CrysAlisPro 1.171.41.120a (Rigaku OD, 2021)'
_computing_molecular_graphics 'Ortep-3 for Windows (Farrugia, 1997)'
_computing_publication_material 'WinGX publication routines (Farrugia, 1999)'
_computing_structure_refinement 'SHELXL-2018/3 (Sheldrick, 2015)'
_computing_structure_solution 'SHELXT (Sheldrick 2015)'
_diffrn_ambient_temperature 100(2)
_diffrn_detector 'Hybrid Pixel Array Detector'
_diffrn_detector_type HyPix
_diffrn_measured_fraction_theta_full 0.994
_diffrn_measured_fraction_theta_max 0.936
_diffrn_measurement_device 'four-circle diffractometer'
_diffrn_measurement_device_type 'XtaLAB Synergy, Dualflex, HyPix'
_diffrn_measurement_method '\w scans'
_diffrn_radiation_monochromator mirror
_diffrn_radiation_probe x-ray
_diffrn_radiation_type CuK\a
_diffrn_radiation_wavelength 1.54184
_diffrn_reflns_av_R_equivalents 0.059
_diffrn_reflns_av_unetI/netI 0.0558
_diffrn_reflns_Laue_measured_fraction_full 0.994
_diffrn_reflns_Laue_measured_fraction_max 0.936
_diffrn_reflns_limit_h_max 13
_diffrn_reflns_limit_h_min -13
_diffrn_reflns_limit_k_max 13
_diffrn_reflns_limit_k_min -7
_diffrn_reflns_limit_l_max 16
_diffrn_reflns_limit_l_min -16
_diffrn_reflns_number 20459
_diffrn_reflns_point_group_measured_fraction_full 0.994
_diffrn_reflns_point_group_measured_fraction_max 0.936
_diffrn_reflns_theta_full 67.684
_diffrn_reflns_theta_max 76.596
_diffrn_reflns_theta_min 3.368
_diffrn_source 'micro-focus sealed X-ray tube'
_diffrn_source_type 'PhotonJet (Cu) X-ray Source'
_diffrn_standards_decay_% 0
_diffrn_standards_interval_count 0
_diffrn_standards_interval_time 0
_diffrn_standards_number 0
_exptl_absorpt_coefficient_mu 5.141
_exptl_absorpt_correction_T_max 1.00000
_exptl_absorpt_correction_T_min 0.79097
_exptl_absorpt_correction_type multi-scan
_exptl_absorpt_process_details
;
CrysAlisPro 1.171.41.120a (Rigaku Oxford Diffraction, 2021)
Empirical absorption correction using spherical harmonics,
implemented in SCALE3 ABSPACK scaling algorithm.
;
_exptl_crystal_colour orange
_exptl_crystal_density_diffrn 1.591
_exptl_crystal_description plate
_exptl_crystal_F_000 774
_exptl_crystal_size_max 0.24
_exptl_crystal_size_mid 0.18
_exptl_crystal_size_min 0.04
_refine_diff_density_max 1.106
_refine_diff_density_min -1.267
_refine_diff_density_rms 0.118
_refine_ls_extinction_method none
_refine_ls_goodness_of_fit_ref 1.085
_refine_ls_hydrogen_treatment constr
_refine_ls_matrix_type full
_refine_ls_number_parameters 449
_refine_ls_number_reflns 6267
_refine_ls_number_restraints 34
_refine_ls_restrained_S_all 1.084
_refine_ls_R_factor_all 0.052
_refine_ls_R_factor_gt 0.0473
_refine_ls_shift/su_max 0.001
_refine_ls_shift/su_mean 0
_refine_ls_structure_factor_coef Fsqd
_refine_ls_weighting_details 'w=1/[\s^2^(Fo^2^)+(0.0778P)^2^+1.4293P] where P=(Fo^2^+2Fc^2^)/3'
_refine_ls_weighting_scheme calc
_refine_ls_wR_factor_gt 0.1253
_refine_ls_wR_factor_ref 0.1281
_reflns_Friedel_coverage 0
_reflns_number_gt 5675
_reflns_number_total 6267
_reflns_threshold_expression 'I > 2\s(I)'
_cod_data_source_file d5dt00734h2.cif
_cod_data_source_block VM-PLV-26plate
_cod_depositor_comments 'Adding full bibliography for 7718624--7718627.cif.'
_cod_database_code 7718624
_shelx_shelxl_version_number 2018/3

loop_
_symmetry_equiv_pos_as_xyz
'x, y, z'
'-x, -y, -z'

loop_
_atom_site_label
_atom_site_type_symbol
_atom_site_fract_x
_atom_site_fract_y
_atom_site_fract_z
_atom_site_U_iso_or_equiv
_atom_site_adp_type
_atom_site_occupancy
_atom_site_site_symmetry_order
_atom_site_calc_flag
_atom_site_refinement_flags_posn
_atom_site_refinement_flags_adp
_atom_site_refinement_flags_occupancy
_atom_site_disorder_assembly
_atom_site_disorder_group
C1 C 0.0484(4) 0.2906(3) 0.7624(3) 0.0274(7) Uani 1 1 d . . . . .
H1 H 0.006792 0.339271 0.818062 0.033 Uiso 1 1 calc R U . . .
C2 C -0.0164(4) 0.2144(3) 0.7353(3) 0.0303(8) Uani 1 1 d . . . . .
H2 H -0.100378 0.210519 0.771943 0.036 Uiso 1 1 calc R U . . .
C3 C 0.0435(4) 0.1440(3) 0.6538(3) 0.0277(7) Uani 1 1 d . . . . .
H3 H 0.000813 0.091378 0.633343 0.033 Uiso 1 1 calc R U . . .
C4 C 0.1668(3) 0.1513(3) 0.6024(3) 0.0253(7) Uani 1 1 d . . . . .
H4 H 0.209255 0.103736 0.546186 0.03 Uiso 1 1 calc R U . . .
C5 C 0.2272(3) 0.2281(3) 0.6336(3) 0.0222(7) Uani 1 1 d . . . . .
C6 C 0.3580(3) 0.2413(3) 0.5847(3) 0.0213(7) Uani 1 1 d . . . . .
C7 C 0.4408(3) 0.1796(3) 0.5050(3) 0.0227(7) Uani 1 1 d . . . . .
H7 H 0.416343 0.118152 0.478133 0.027 Uiso 1 1 calc R U . . .
C8 C 0.5610(3) 0.2066(3) 0.4632(3) 0.0223(7) Uani 1 1 d . . . . .
C9 C 0.5924(3) 0.2980(3) 0.5063(3) 0.0213(7) Uani 1 1 d . . . . .
H9 H 0.671822 0.320494 0.479102 0.026 Uiso 1 1 calc R U . . .
C10 C 0.5083(3) 0.3554(3) 0.5881(3) 0.0229(7) Uani 1 1 d . . . . .
C11 C 0.5274(3) 0.4534(3) 0.6406(3) 0.0220(7) Uani 1 1 d . . . . .
C12 C 0.6401(4) 0.4932(3) 0.6196(3) 0.0253(7) Uani 1 1 d . . . . .
H12 H 0.710625 0.458653 0.568416 0.03 Uiso 1 1 calc R U . . .
C13 C 0.6485(4) 0.5849(3) 0.6748(3) 0.0269(7) Uani 1 1 d . . . . .
H13 H 0.725636 0.612436 0.66245 0.032 Uiso 1 1 calc R U . . .
C14 C 0.5441(4) 0.6352(3) 0.7474(3) 0.0270(7) Uani 1 1 d . . . . .
H14 H 0.548472 0.697954 0.785439 0.032 Uiso 1 1 calc R U . . .
C15 C 0.4332(4) 0.5937(3) 0.7641(3) 0.0236(7) Uani 1 1 d . . . . .
H15 H 0.361426 0.629381 0.813918 0.028 Uiso 1 1 calc R U . . .
C16 C 0.6469(3) 0.1495(3) 0.3721(3) 0.0223(7) Uani 1 1 d . . . . .
C17 C 0.6022(3) 0.0876(3) 0.3109(3) 0.0249(7) Uani 1 1 d . . . . .
H17 H 0.518149 0.073675 0.333033 0.03 Uiso 1 1 calc R U . . .
C18 C 0.6760(4) 0.0459(3) 0.2190(3) 0.0270(7) Uani 1 1 d . . . . .
H18 H 0.642503 0.004462 0.178948 0.032 Uiso 1 1 calc R U . . .
C19 C 0.7997(4) 0.0649(3) 0.1856(3) 0.0254(7) Uani 1 1 d . . . . .
C20 C 0.8484(4) 0.1234(3) 0.2474(3) 0.0264(7) Uani 1 1 d . . . . .
H20 H 0.933452 0.134919 0.226237 0.032 Uiso 1 1 calc R U . . .
C21 C 0.7738(3) 0.1640(3) 0.3381(3) 0.0242(7) Uani 1 1 d . . . . .
H21 H 0.808513 0.202945 0.379121 0.029 Uiso 1 1 calc R U . . .
C22 C 0.8316(4) -0.0267(5) 0.0309(4) 0.0429(11) Uani 1 1 d . . . . .
H22A H 0.811287 -0.1029 0.065609 0.064 Uiso 1 1 calc R U . . .
H22B H 0.896668 -0.044503 -0.031821 0.064 Uiso 1 1 calc R U . . .
H22C H 0.753852 0.027811 0.014129 0.064 Uiso 1 1 calc R U . . .
C23 C 0.0779(3) 0.6008(3) 0.6442(3) 0.0242(7) Uani 1 1 d . . . . .
C24 C 0.0052(4) 0.6310(3) 0.7406(3) 0.0269(7) Uani 1 1 d . . . . .
H24 H -0.078856 0.680002 0.742989 0.032 Uiso 1 1 calc R U . . .
C25 C 0.0423(4) 0.5971(3) 0.8349(3) 0.0270(7) Uani 1 1 d . . . . .
C26 C 0.0251(4) 0.6594(4) 0.5522(3) 0.0312(8) Uani 1 1 d . . . . .
H26A H 0.083262 0.70723 0.509249 0.047 Uiso 1 1 calc R U . . .
H26B H -0.059463 0.71303 0.574344 0.047 Uiso 1 1 calc R U . . .
H26C H 0.017086 0.595963 0.513251 0.047 Uiso 1 1 calc R U . . .
C27 C -0.0398(4) 0.6593(4) 0.9282(3) 0.0357(9) Uani 1 1 d . . . . .
H27A H -0.070847 0.598414 0.979571 0.054 Uiso 1 1 calc R U . . .
H27B H -0.113071 0.719404 0.909287 0.054 Uiso 1 1 calc R U . . .
H27C H 0.011327 0.700475 0.956063 0.054 Uiso 1 1 calc R U . . .
C28 C 0.3888(4) 0.2483(3) 0.9070(3) 0.0274(8) Uani 1 1 d . . . . .
C29 C 0.4441(5) 0.1738(4) 0.9886(4) 0.0471(11) Uani 1 1 d . . . . .
H29A H 0.462801 0.226575 1.031928 0.071 Uiso 1 1 calc R U . . .
H29B H 0.523658 0.117198 0.958983 0.071 Uiso 1 1 calc R U . . .
H29C H 0.38314 0.127484 1.029528 0.071 Uiso 1 1 calc R U . . .
C30 C 0.7216(7) 0.4578(9) 0.9420(7) 0.044(2) Uani 0.5 1 d D U P A -1
H30A H 0.727788 0.526516 0.890621 0.065 Uiso 0.5 1 calc R U P A -1
H30B H 0.785654 0.385153 0.917163 0.065 Uiso 0.5 1 calc R U P A -1
H30C H 0.737481 0.477559 1.005356 0.065 Uiso 0.5 1 calc R U P A -1
C31 C 0.5902(8) 0.4336(6) 0.9616(7) 0.0373(17) Uani 0.5 1 d D U P A -1
H31A H 0.574071 0.411587 0.898367 0.045 Uiso 0.5 1 calc R U P A -1
H31B H 0.582617 0.365064 1.014189 0.045 Uiso 0.5 1 calc R U P A -1
O4 O 0.4993(4) 0.5419(5) 0.9957(5) 0.0360(12) Uani 0.5 1 d D U P A -1
C32 C 0.3703(7) 0.5269(8) 1.0224(8) 0.0435(19) Uani 0.5 1 d D U P A -1
H32A H 0.360861 0.464135 1.07994 0.052 Uiso 0.5 1 calc R U P A -1
H32B H 0.347804 0.500484 0.963712 0.052 Uiso 0.5 1 calc R U P A -1
C33 C 0.2839(9) 0.6470(11) 1.0523(9) 0.065(3) Uani 0.5 1 d D U P A -1
H33A H 0.293005 0.663372 1.119021 0.098 Uiso 0.5 1 calc R U P A -1
H33B H 0.194735 0.644508 1.055843 0.098 Uiso 0.5 1 calc R U P A -1
H33C H 0.307288 0.711796 1.001425 0.098 Uiso 0.5 1 calc R U P A -1
N1 N 0.1668(3) 0.2986(2) 0.7137(2) 0.0216(6) Uani 1 1 d . . . . .
N2 N 0.3937(3) 0.3268(2) 0.6259(2) 0.0194(5) Uani 1 1 d . . . . .
N3 N 0.4227(3) 0.5042(2) 0.7126(2) 0.0220(6) Uani 1 1 d . . . . .
N4 N 0.3460(3) 0.3075(3) 0.8443(2) 0.0242(6) Uani 1 1 d . . . . .
O1 O 0.1901(2) 0.5304(2) 0.62403(18) 0.0226(5) Uani 1 1 d . . . . .
O2 O 0.1421(2) 0.5177(2) 0.84916(19) 0.0241(5) Uani 1 1 d . . . . .
O3 O 0.8794(3) 0.0304(3) 0.0960(2) 0.0337(6) Uani 1 1 d . . . . .
F1 F 0.6738(3) 1.0070(3) 0.6218(2) 0.0495(7) Uani 1 1 d . . . . .
F2 F 0.7117(3) 0.8428(2) 0.7280(3) 0.0617(9) Uani 1 1 d . . . . .
F3 F 0.7889(4) 0.9446(4) 0.8213(3) 0.0839(12) Uani 1 1 d . . . . .
F4 F 0.7480(3) 1.1147(3) 0.7125(3) 0.0689(10) Uani 1 1 d . . . . .
F5 F 0.8706(2) 0.9380(2) 0.6552(3) 0.0515(7) Uani 1 1 d . . . . .
F6 F 0.5893(3) 1.0166(3) 0.7906(3) 0.0632(9) Uani 1 1 d . . . . .
P1 P 0.72926(9) 0.98049(9) 0.72176(8) 0.0306(2) Uani 1 1 d . . . . .
Ru1 Ru 0.27218(2) 0.41753(2) 0.73416(2) 0.01970(11) Uani 1 1 d . . . . .

loop_
_atom_site_aniso_label
_atom_site_aniso_U_11
_atom_site_aniso_U_22
_atom_site_aniso_U_33
_atom_site_aniso_U_23
_atom_site_aniso_U_13
_atom_site_aniso_U_12
C1 0.0241(18) 0.0296(18) 0.0250(19) -0.0037(14) 0.0024(15) -0.0059(14)
C2 0.0200(17) 0.0335(19) 0.034(2) -0.0015(15) 0.0001(16) -0.0063(14)
C3 0.0246(18) 0.0254(17) 0.033(2) 0.0005(14) -0.0071(15) -0.0071(14)
C4 0.0233(17) 0.0230(16) 0.0278(19) 0.0003(13) -0.0060(15) -0.0025(13)
C5 0.0225(17) 0.0202(15) 0.0212(17) 0.0010(12) -0.0032(14) -0.0026(12)
C6 0.0214(17) 0.0206(15) 0.0212(17) 0.0001(12) -0.0072(14) -0.0019(12)
C7 0.0228(17) 0.0206(15) 0.0246(18) 0.0004(12) -0.0066(14) -0.0044(12)
C8 0.0197(16) 0.0220(15) 0.0236(18) -0.0003(12) -0.0063(14) -0.0011(12)
C9 0.0214(16) 0.0210(15) 0.0197(17) 0.0002(12) -0.0027(13) -0.0039(12)
C10 0.0220(17) 0.0211(15) 0.0242(18) 0.0004(12) -0.0071(14) -0.0012(12)
C11 0.0228(17) 0.0205(15) 0.0216(17) -0.0004(12) -0.0044(14) -0.0036(12)
C12 0.0250(17) 0.0241(16) 0.0246(18) -0.0051(13) -0.0021(14) -0.0032(13)
C13 0.0269(18) 0.0298(17) 0.0268(19) -0.0030(14) -0.0083(15) -0.0090(14)
C14 0.035(2) 0.0236(16) 0.0236(19) -0.0013(13) -0.0104(16) -0.0047(14)
C15 0.0285(18) 0.0178(15) 0.0235(18) -0.0015(12) -0.0086(15) -0.0006(13)
C16 0.0218(17) 0.0175(15) 0.0252(18) -0.0008(12) -0.0049(14) -0.0008(12)
C17 0.0191(16) 0.0264(16) 0.0261(19) -0.0009(13) -0.0009(14) -0.0040(13)
C18 0.0227(18) 0.0316(18) 0.0260(19) -0.0050(14) -0.0021(15) -0.0066(14)
C19 0.0231(17) 0.0271(17) 0.0234(18) -0.0064(13) -0.0004(14) -0.0030(13)
C20 0.0243(18) 0.0258(17) 0.0273(19) -0.0027(13) -0.0002(15) -0.0070(13)
C21 0.0213(16) 0.0217(15) 0.0288(19) -0.0040(13) -0.0055(14) -0.0025(13)
C22 0.032(2) 0.063(3) 0.036(2) -0.024(2) 0.0021(18) -0.014(2)
C23 0.0241(17) 0.0216(15) 0.0285(19) 0.0000(13) -0.0075(15) -0.0074(13)
C24 0.0217(17) 0.0245(16) 0.030(2) -0.0024(14) -0.0022(15) -0.0008(13)
C25 0.0228(17) 0.0244(16) 0.031(2) -0.0052(14) -0.0020(15) -0.0030(13)
C26 0.0293(19) 0.0352(19) 0.028(2) -0.0036(15) -0.0082(16) -0.0020(15)
C27 0.034(2) 0.033(2) 0.030(2) -0.0036(16) -0.0003(17) 0.0045(16)
C28 0.0262(18) 0.0274(17) 0.0252(19) 0.0004(14) -0.0048(15) -0.0019(14)
C29 0.047(3) 0.049(3) 0.038(3) 0.0122(19) -0.013(2) 0.000(2)
C30 0.034(4) 0.057(5) 0.035(5) -0.006(4) -0.009(4) 0.001(4)
C31 0.038(4) 0.036(4) 0.037(4) -0.003(3) -0.010(4) -0.004(3)
O4 0.029(3) 0.041(3) 0.035(3) -0.008(3) -0.003(2) -0.003(3)
C32 0.032(4) 0.058(5) 0.037(5) -0.004(4) -0.001(4) -0.011(4)
C33 0.035(5) 0.097(8) 0.060(7) -0.044(6) 0.002(5) -0.002(5)
N1 0.0180(14) 0.0234(13) 0.0222(15) -0.0013(11) -0.0030(12) -0.0042(11)
N2 0.0195(14) 0.0203(13) 0.0164(14) -0.0005(10) -0.0023(11) -0.0031(10)
N3 0.0238(15) 0.0200(13) 0.0202(15) -0.0015(10) -0.0045(12) -0.0016(11)
N4 0.0219(15) 0.0236(14) 0.0245(16) -0.0034(12) 0.0004(12) -0.0047(11)
O1 0.0213(12) 0.0239(11) 0.0201(12) -0.0005(9) -0.0042(10) -0.0017(9)
O2 0.0210(12) 0.0259(12) 0.0196(12) -0.0045(9) 0.0016(10) 0.0012(9)
O3 0.0258(14) 0.0464(16) 0.0292(15) -0.0160(12) 0.0027(12) -0.0104(12)
F1 0.0478(16) 0.0705(17) 0.0387(15) 0.0100(12) -0.0197(13) -0.0264(14)
F2 0.0417(16) 0.0392(14) 0.108(3) 0.0170(15) -0.0298(17) -0.0147(12)
F3 0.063(2) 0.153(4) 0.052(2) 0.005(2) -0.0322(18) -0.042(2)
F4 0.0337(15) 0.0409(15) 0.138(3) -0.0332(17) -0.0161(18) -0.0081(12)
F5 0.0263(13) 0.0467(14) 0.080(2) -0.0142(13) -0.0025(13) -0.0082(11)
F6 0.0324(14) 0.096(2) 0.064(2) -0.0411(18) 0.0082(14) -0.0197(15)
P1 0.0238(5) 0.0407(5) 0.0299(5) -0.0033(4) -0.0078(4) -0.0099(4)
Ru1 0.01819(15) 0.01992(15) 0.01867(16) -0.00192(9) -0.00200(10) -0.00173(10)

loop_
_atom_type_symbol
_atom_type_description
_atom_type_scat_dispersion_real
_atom_type_scat_dispersion_imag
_atom_type_scat_source
C C 0.0181 0.0091 'International Tables Vol C Tables 4.2.6.8 and 6.1.1.4'
H H 0 0 'International Tables Vol C Tables 4.2.6.8 and 6.1.1.4'
N N 0.0311 0.018 'International Tables Vol C Tables 4.2.6.8 and 6.1.1.4'
O O 0.0492 0.0322 'International Tables Vol C Tables 4.2.6.8 and 6.1.1.4'
F F 0.0727 0.0534 'International Tables Vol C Tables 4.2.6.8 and 6.1.1.4'
P P 0.2955 0.4335 'International Tables Vol C Tables 4.2.6.8 and 6.1.1.4'
Ru Ru 0.0552 3.296 'International Tables Vol C Tables 4.2.6.8 and 6.1.1.4'

loop_
_geom_angle_atom_site_label_1
_geom_angle_atom_site_label_2
_geom_angle_atom_site_label_3
_geom_angle
_geom_angle_site_symmetry_1
_geom_angle_site_symmetry_3
_geom_angle_publ_flag
N1 C1 C2 122.8(3) . . ?
N1 C1 H1 118.6 . . ?
C2 C1 H1 118.6 . . ?
C1 C2 C3 118.8(4) . . ?
C1 C2 H2 120.6 . . ?
C3 C2 H2 120.6 . . ?
C2 C3 C4 119.1(3) . . ?
C2 C3 H3 120.5 . . ?
C4 C3 H3 120.5 . . ?
C5 C4 C3 119.5(3) . . ?
C5 C4 H4 120.2 . . ?
C3 C4 H4 120.2 . . ?
N1 C5 C4 121.1(3) . . ?
N1 C5 C6 115.3(3) . . ?
C4 C5 C6 123.5(3) . . ?
N2 C6 C7 120.1(3) . . ?
N2 C6 C5 112.5(3) . . ?
C7 C6 C5 127.4(3) . . ?
C6 C7 C8 120.7(3) . . ?
C6 C7 H7 119.6 . . ?
C8 C7 H7 119.6 . . ?
C7 C8 C9 117.2(3) . . ?
C7 C8 C16 121.8(3) . . ?
C9 C8 C16 120.9(3) . . ?
C10 C9 C8 120.4(3) . . ?
C10 C9 H9 119.8 . . ?
C8 C9 H9 119.8 . . ?
N2 C10 C9 120.5(3) . . ?
N2 C10 C11 112.9(3) . . ?
C9 C10 C11 126.6(3) . . ?
N3 C11 C12 121.6(3) . . ?
N3 C11 C10 114.7(3) . . ?
C12 C11 C10 123.6(3) . . ?
C11 C12 C13 118.9(3) . . ?
C11 C12 H12 120.5 . . ?
C13 C12 H12 120.5 . . ?
C14 C13 C12 119.5(3) . . ?
C14 C13 H13 120.2 . . ?
C12 C13 H13 120.2 . . ?
C13 C14 C15 119.3(3) . . ?
C13 C14 H14 120.4 . . ?
C15 C14 H14 120.4 . . ?
N3 C15 C14 122.5(3) . . ?
N3 C15 H15 118.7 . . ?
C14 C15 H15 118.7 . . ?
C17 C16 C21 116.9(3) . . ?
C17 C16 C8 121.2(3) . . ?
C21 C16 C8 121.7(3) . . ?
C18 C17 C16 122.3(3) . . ?
C18 C17 H17 118.9 . . ?
C16 C17 H17 118.9 . . ?
C17 C18 C19 119.6(3) . . ?
C17 C18 H18 120.2 . . ?
C19 C18 H18 120.2 . . ?
O3 C19 C18 124.7(3) . . ?
O3 C19 C20 116.2(3) . . ?
C18 C19 C20 119.2(3) . . ?
C21 C20 C19 120.3(3) . . ?
C21 C20 H20 119.9 . . ?
C19 C20 H20 119.9 . . ?
C20 C21 C16 121.7(3) . . ?
C20 C21 H21 119.2 . . ?
C16 C21 H21 119.2 . . ?
O3 C22 H22A 109.5 . . ?
O3 C22 H22B 109.5 . . ?
H22A C22 H22B 109.5 . . ?
O3 C22 H22C 109.5 . . ?
H22A C22 H22C 109.5 . . ?
H22B C22 H22C 109.5 . . ?
O1 C23 C24 126.7(3) . . ?
O1 C23 C26 114.8(3) . . ?
C24 C23 C26 118.5(3) . . ?
C23 C24 C25 127.5(3) . . ?
C23 C24 H24 116.3 . . ?
C25 C24 H24 116.3 . . ?
O2 C25 C24 125.3(3) . . ?
O2 C25 C27 115.6(3) . . ?
C24 C25 C27 119.1(3) . . ?
C23 C26 H26A 109.5 . . ?
C23 C26 H26B 109.5 . . ?
H26A C26 H26B 109.5 . . ?
C23 C26 H26C 109.5 . . ?
H26A C26 H26C 109.5 . . ?
H26B C26 H26C 109.5 . . ?
C25 C27 H27A 109.5 . . ?
C25 C27 H27B 109.5 . . ?
H27A C27 H27B 109.5 . . ?
C25 C27 H27C 109.5 . . ?
H27A C27 H27C 109.5 . . ?
H27B C27 H27C 109.5 . . ?
N4 C28 C29 179.1(4) . . ?
C28 C29 H29A 109.5 . . ?
C28 C29 H29B 109.5 . . ?
H29A C29 H29B 109.5 . . ?
C28 C29 H29C 109.5 . . ?
H29A C29 H29C 109.5 . . ?
H29B C29 H29C 109.5 . . ?
C31 C30 H30A 109.5 . . ?
C31 C30 H30B 109.5 . . ?
H30A C30 H30B 109.5 . . ?
C31 C30 H30C 109.5 . . ?
H30A C30 H30C 109.5 . . ?
H30B C30 H30C 109.5 . . ?
O4 C31 C30 108.0(5) . . ?
O4 C31 H31A 110.1 . . ?
C30 C31 H31A 110.1 . . ?
O4 C31 H31B 110.1 . . ?
C30 C31 H31B 110.1 . . ?
H31A C31 H31B 108.4 . . ?
C31 O4 C32 112.8(6) . . ?
O4 C32 C33 108.0(5) . . ?
O4 C32 H32A 110.1 . . ?
C33 C32 H32A 110.1 . . ?
O4 C32 H32B 110.1 . . ?
C33 C32 H32B 110.1 . . ?
H32A C32 H32B 108.4 . . ?
C32 C33 H33A 109.5 . . ?
C32 C33 H33B 109.5 . . ?
H33A C33 H33B 109.5 . . ?
C32 C33 H33C 109.5 . . ?
H33A C33 H33C 109.5 . . ?
H33B C33 H33C 109.5 . . ?
C1 N1 C5 118.7(3) . . ?
C1 N1 Ru1 128.4(2) . . ?
C5 N1 Ru1 112.7(2) . . ?
C10 N2 C6 121.0(3) . . ?
C10 N2 Ru1 119.6(2) . . ?
C6 N2 Ru1 119.2(2) . . ?
C15 N3 C11 118.1(3) . . ?
C15 N3 Ru1 128.9(2) . . ?
C11 N3 Ru1 112.7(2) . . ?
C28 N4 Ru1 178.0(3) . . ?
C23 O1 Ru1 122.7(2) . . ?
C25 O2 Ru1 123.8(2) . . ?
C19 O3 C22 117.4(3) . . ?
F4 P1 F1 90.94(19) . . ?
F4 P1 F6 92.44(18) . . ?
F1 P1 F6 91.15(18) . . ?
F4 P1 F5 89.88(16) . . ?
F1 P1 F5 90.15(17) . . ?
F6 P1 F5 177.3(2) . . ?
F4 P1 F3 92.3(2) . . ?
F1 P1 F3 176.3(2) . . ?
F6 P1 F3 90.6(2) . . ?
F5 P1 F3 88.0(2) . . ?
F4 P1 F2 178.5(2) . . ?
F1 P1 F2 87.97(17) . . ?
F6 P1 F2 88.68(18) . . ?
F5 P1 F2 89.03(16) . . ?
F3 P1 F2 88.8(2) . . ?
N2 Ru1 N4 93.08(12) . . ?
N2 Ru1 O1 88.37(11) . . ?
N4 Ru1 O1 178.00(10) . . ?
N2 Ru1 N1 79.93(11) . . ?
N4 Ru1 N1 93.68(11) . . ?
O1 Ru1 N1 85.22(10) . . ?
N2 Ru1 N3 79.81(11) . . ?
N4 Ru1 N3 88.09(12) . . ?
O1 Ru1 N3 93.52(10) . . ?
N1 Ru1 N3 159.72(12) . . ?
N2 Ru1 O2 179.04(10) . . ?
N4 Ru1 O2 87.59(11) . . ?
O1 Ru1 O2 90.97(10) . . ?
N1 Ru1 O2 100.73(11) . . ?
N3 Ru1 O2 99.53(10) . . ?

loop_
_geom_bond_atom_site_label_1
_geom_bond_atom_site_label_2
_geom_bond_distance
_geom_bond_site_symmetry_2
_geom_bond_publ_flag
C1 N1 1.335(5) . ?
C1 C2 1.383(5) . ?
C1 H1 0.95 . ?
C2 C3 1.384(6) . ?
C2 H2 0.95 . ?
C3 C4 1.390(5) . ?
C3 H3 0.95 . ?
C4 C5 1.382(5) . ?
C4 H4 0.95 . ?
C5 N1 1.371(5) . ?
C5 C6 1.473(5) . ?
C6 N2 1.361(4) . ?
C6 C7 1.378(5) . ?
C7 C8 1.405(5) . ?
C7 H7 0.95 . ?
C8 C9 1.406(5) . ?
C8 C16 1.480(5) . ?
C9 C10 1.381(5) . ?
C9 H9 0.95 . ?
C10 N2 1.349(5) . ?
C10 C11 1.478(5) . ?
C11 N3 1.377(5) . ?
C11 C12 1.382(5) . ?
C12 C13 1.392(5) . ?
C12 H12 0.95 . ?
C13 C14 1.378(6) . ?
C13 H13 0.95 . ?
C14 C15 1.378(5) . ?
C14 H14 0.95 . ?
C15 N3 1.349(4) . ?
C15 H15 0.95 . ?
C16 C17 1.396(5) . ?
C16 C21 1.409(5) . ?
C17 C18 1.384(5) . ?
C17 H17 0.95 . ?
C18 C19 1.393(5) . ?
C18 H18 0.95 . ?
C19 O3 1.359(4) . ?
C19 C20 1.405(5) . ?
C20 C21 1.369(5) . ?
C20 H20 0.95 . ?
C21 H21 0.95 . ?
C22 O3 1.421(5) . ?
C22 H22A 0.98 . ?
C22 H22B 0.98 . ?
C22 H22C 0.98 . ?
C23 O1 1.282(4) . ?
C23 C24 1.395(5) . ?
C23 C26 1.507(5) . ?
C24 C25 1.410(5) . ?
C24 H24 0.95 . ?
C25 O2 1.273(5) . ?
C25 C27 1.512(5) . ?
C26 H26A 0.98 . ?
C26 H26B 0.98 . ?
C26 H26C 0.98 . ?
C27 H27A 0.98 . ?
C27 H27B 0.98 . ?
C27 H27C 0.98 . ?
C28 N4 1.132(5) . ?
C28 C29 1.459(6) . ?
C29 H29A 0.98 . ?
C29 H29B 0.98 . ?
C29 H29C 0.98 . ?
C30 C31 1.498(9) . ?
C30 H30A 0.98 . ?
C30 H30B 0.98 . ?
C30 H30C 0.98 . ?
C31 O4 1.429(7) . ?
C31 H31A 0.99 . ?
C31 H31B 0.99 . ?
O4 C32 1.429(7) . ?
C32 C33 1.498(9) . ?
C32 H32A 0.99 . ?
C32 H32B 0.99 . ?
C33 H33A 0.98 . ?
C33 H33B 0.98 . ?
C33 H33C 0.98 . ?
N1 Ru1 2.072(3) . ?
N2 Ru1 1.943(3) . ?
N3 Ru1 2.079(3) . ?
N4 Ru1 2.008(3) . ?
O1 Ru1 2.062(2) . ?
O2 Ru1 2.089(2) . ?
F1 P1 1.579(3) . ?
F2 P1 1.613(3) . ?
F3 P1 1.601(3) . ?
F4 P1 1.575(3) . ?
F5 P1 1.594(3) . ?
F6 P1 1.587(3) . ?
